data_2236449
loop_
_publ_author_name
'Ngaini, Zainab'
'Fadzillah, Siti Muhaini Haris'
'Hussain, Hasnain'
'Razak, Ibrahim Abdul'
'Asik, Safra Izuani Jama'

_publ_section_title
;
 (<i>E</i>)-1-(4-Decyloxyphenyl)-3-(2-hydroxyphenyl)prop-2-en-1-one
;
_journal_coeditor_code LH5525
_journal_issue 10
_journal_name_full 'Acta Crystallographica Section E'
_journal_page_first o2935
_journal_page_last o2936
_journal_paper_doi 10.1107/S160053681203872X
_journal_volume 68
_journal_year 2012
_chemical_formula_iupac 'C25 H32 O3'
_chemical_formula_moiety 'C25 H32 O3'
_chemical_formula_sum 'C25 H32 O3'
_chemical_formula_weight 380.51
_chemical_name_systematic
;
(<i>E</i>)-1-(4-Decyloxyphenyl)-3-(2-hydroxyphenyl)prop-2-en-1-one
;
_space_group_IT_number 2
_symmetry_cell_setting triclinic
_symmetry_space_group_name_Hall '-P 1'
_symmetry_space_group_name_H-M 'P -1'
_atom_sites_solution_hydrogens geom
_atom_sites_solution_primary direct
_atom_sites_solution_secondary difmap
_audit_creation_method SHELXL-97
_cell_angle_alpha 74.405(3)
_cell_angle_beta 72.891(3)
_cell_angle_gamma 85.981(4)
_cell_formula_units_Z 2
_cell_length_a 8.6674(13)
_cell_length_b 10.9865(17)
_cell_length_c 12.1352(19)
_cell_measurement_reflns_used 7111
_cell_measurement_temperature 100.0(10)
_cell_measurement_theta_max 33.72
_cell_measurement_theta_min 2.46
_cell_volume 1063.7(3)
_computing_cell_refinement 'SAINT (Bruker, 2009)'
_computing_data_collection 'APEX2 (Bruker, 2009)'
_computing_data_reduction 'SAINT (Bruker, 2009)'
_computing_molecular_graphics 'SHELXTL (Sheldrick, 2008)'
_computing_publication_material 'SHELXTL (Sheldrick, 2008) and PLATON (Spek, 2009)'
_computing_structure_refinement 'SHELXTL (Sheldrick, 2008)'
_computing_structure_solution 'SHELXTL (Sheldrick, 2008)'
_diffrn_ambient_temperature 100
_diffrn_measured_fraction_theta_full 0.985
_diffrn_measured_fraction_theta_max 0.985
_diffrn_measurement_device_type 'Bruker APEXII DUO CCD area-detector'
_diffrn_measurement_method '\f and \w scans'
_diffrn_radiation_monochromator graphite
_diffrn_radiation_source 'fine-focus sealed tube'
_diffrn_radiation_type MoK\a
_diffrn_radiation_wavelength 0.71073
_diffrn_reflns_av_R_equivalents 0.0340
_diffrn_reflns_av_sigmaI/netI 0.0339
_diffrn_reflns_limit_h_max 13
_diffrn_reflns_limit_h_min -13
_diffrn_reflns_limit_k_max 17
_diffrn_reflns_limit_k_min -17
_diffrn_reflns_limit_l_max 18
_diffrn_reflns_limit_l_min -18
_diffrn_reflns_number 30192
_diffrn_reflns_theta_full 33.85
_diffrn_reflns_theta_max 33.85
_diffrn_reflns_theta_min 2.46
_diffrn_standards_number 0
_exptl_absorpt_coefficient_mu 0.076
_exptl_absorpt_correction_T_max 0.9896
_exptl_absorpt_correction_T_min 0.9545
_exptl_absorpt_correction_type multi-scan
_exptl_absorpt_process_details '(<i>SADABS</i>; Bruker, 2009)'
_exptl_crystal_colour yellow
_exptl_crystal_density_diffrn 1.188
_exptl_crystal_density_method 'not measured'
_exptl_crystal_description block
_exptl_crystal_F_000 412
_exptl_crystal_size_max 0.62
_exptl_crystal_size_mid 0.15
_exptl_crystal_size_min 0.14
_refine_diff_density_max 0.628
_refine_diff_density_min -0.202
_refine_ls_extinction_method none
_refine_ls_goodness_of_fit_ref 1.024
_refine_ls_hydrogen_treatment mixed
_refine_ls_matrix_type full
_refine_ls_number_parameters 258
_refine_ls_number_reflns 8434
_refine_ls_number_restraints 0
_refine_ls_restrained_S_all 1.024
_refine_ls_R_factor_all 0.0683
_refine_ls_R_factor_gt 0.0497
_refine_ls_shift/su_max_lt 0.001
_refine_ls_shift/su_mean 0.000
_refine_ls_structure_factor_coef Fsqd
_refine_ls_weighting_details 'calc w=1/[\s^2^(Fo^2^)+(0.0957P)^2^+0.0860P] where P=(Fo^2^+2Fc^2^)/3'
_refine_ls_weighting_scheme calc
_refine_ls_wR_factor_gt 0.1426
_refine_ls_wR_factor_ref 0.1602
_reflns_number_gt 6213
_reflns_number_total 8434
_reflns_threshold_expression I>2\s(I)
_cod_data_source_file lh5525.cif
_cod_data_source_block I
_cod_database_code 2236449
_cod_database_fobs_code 2236449

loop_
_symmetry_equiv_pos_as_xyz
'x, y, z'
'-x, -y, -z'

loop_
_atom_site_type_symbol
_atom_site_label
_atom_site_fract_x
_atom_site_fract_y
_atom_site_fract_z
_atom_site_U_iso_or_equiv
_atom_site_adp_type
_atom_site_calc_flag
_atom_site_refinement_flags
_atom_site_occupancy
_atom_site_symmetry_multiplicity
O O1 0.97173(10) 0.64655(7) 0.51189(7) 0.03236(17) Uani d . 1 1
O O2 0.94280(8) 0.34433(6) 0.29484(6) 0.02528(14) Uani d . 1 1
O O3 0.72670(9) 0.27611(6) -0.13495(6) 0.02605(15) Uani d . 1 1
C C1 0.83637(12) 0.82610(8) 0.26041(8) 0.02406(17) Uani d . 1 1
H H1A 0.8087 0.8127 0.1961 0.029 Uiso calc R 1 1
C C2 0.82611(13) 0.94641(9) 0.27668(9) 0.0290(2) Uani d . 1 1
H H2A 0.7910 1.0128 0.2241 0.035 Uiso calc R 1 1
C C3 0.86846(12) 0.96808(9) 0.37210(9) 0.02815(19) Uani d . 1 1
H H3A 0.8630 1.0493 0.3825 0.034 Uiso calc R 1 1
C C4 0.91859(11) 0.86906(8) 0.45150(9) 0.02482(17) Uani d . 1 1
H H4A 0.9466 0.8836 0.5152 0.030 Uiso calc R 1 1
C C5 0.92699(11) 0.74707(8) 0.43560(8) 0.02130(16) Uani d . 1 1
C C6 0.88752(10) 0.72389(8) 0.33845(7) 0.01911(15) Uani d . 1 1
C C7 0.89920(10) 0.59575(8) 0.32398(8) 0.02062(16) Uani d . 1 1
H H7A 0.9260 0.5326 0.3836 0.025 Uiso calc R 1 1
C C8 0.87499(11) 0.56017(8) 0.23288(8) 0.02137(16) Uani d . 1 1
H H8A 0.8464 0.6213 0.1727 0.026 Uiso calc R 1 1
C C9 0.89166(10) 0.42876(8) 0.22394(7) 0.01902(15) Uani d . 1 1
C C10 0.84626(10) 0.39669(8) 0.12615(7) 0.01838(15) Uani d . 1 1
C C11 0.87712(10) 0.27355(8) 0.11183(8) 0.02067(16) Uani d . 1 1
H H11A 0.9258 0.2158 0.1626 0.025 Uiso calc R 1 1
C C12 0.83636(11) 0.23708(8) 0.02362(8) 0.02239(16) Uani d . 1 1
H H12A 0.8581 0.1555 0.0151 0.027 Uiso calc R 1 1
C C13 0.76235(10) 0.32268(8) -0.05314(7) 0.02090(16) Uani d . 1 1
C C14 0.73151(11) 0.44598(8) -0.04146(8) 0.02183(16) Uani d . 1 1
H H14A 0.6834 0.5036 -0.0927 0.026 Uiso calc R 1 1
C C15 0.77373(10) 0.48127(8) 0.04772(7) 0.02078(16) Uani d . 1 1
H H15A 0.7532 0.5633 0.0554 0.025 Uiso calc R 1 1
C C16 0.66227(11) 0.35667(9) -0.22515(8) 0.02424(17) Uani d . 1 1
H H16A 0.7379 0.4242 -0.2752 0.029 Uiso calc R 1 1
H H16B 0.5613 0.3935 -0.1892 0.029 Uiso calc R 1 1
C C17 0.63573(12) 0.27105(9) -0.29722(8) 0.02506(17) Uani d . 1 1
H H17A 0.5556 0.2074 -0.2455 0.030 Uiso calc R 1 1
H H17B 0.7358 0.2277 -0.3235 0.030 Uiso calc R 1 1
C C18 0.58040(11) 0.33829(9) -0.40639(8) 0.02417(17) Uani d . 1 1
H H18A 0.4746 0.3743 -0.3809 0.029 Uiso calc R 1 1
H H18B 0.6551 0.4066 -0.4560 0.029 Uiso calc R 1 1
C C19 0.57271(12) 0.24580(9) -0.47838(8) 0.02537(18) Uani d . 1 1
H H19A 0.5075 0.1735 -0.4251 0.030 Uiso calc R 1 1
H H19B 0.6809 0.2157 -0.5082 0.030 Uiso calc R 1 1
C C20 0.50411(11) 0.29821(9) -0.58370(8) 0.02291(16) Uani d . 1 1
H H20A 0.3978 0.3323 -0.5557 0.027 Uiso calc R 1 1
H H20B 0.5730 0.3666 -0.6408 0.027 Uiso calc R 1 1
C C21 0.49168(11) 0.19692(9) -0.64525(8) 0.02409(17) Uani d . 1 1
H H21A 0.4292 0.1263 -0.5861 0.029 Uiso calc R 1 1
H H21B 0.5993 0.1665 -0.6763 0.029 Uiso calc R 1 1
C C22 0.41473(11) 0.24020(8) -0.74698(8) 0.02339(17) Uani d . 1 1
H H22A 0.4848 0.3026 -0.8115 0.028 Uiso calc R 1 1
H H22B 0.3129 0.2806 -0.7190 0.028 Uiso calc R 1 1
C C23 0.38450(12) 0.13207(9) -0.79502(8) 0.02553(18) Uani d . 1 1
H H23A 0.4858 0.0898 -0.8200 0.031 Uiso calc R 1 1
H H23B 0.3116 0.0712 -0.7310 0.031 Uiso calc R 1 1
C C24 0.31312(12) 0.17379(10) -0.89953(9) 0.02908(19) Uani d . 1 1
H H24A 0.3923 0.2250 -0.9676 0.035 Uiso calc R 1 1
H H24B 0.2199 0.2261 -0.8785 0.035 Uiso calc R 1 1
C C25 0.26215(14) 0.06325(11) -0.93513(10) 0.0364(2) Uani d . 1 1
H H25A 0.2134 0.0949 -0.9987 0.055 Uiso calc R 1 1
H H25B 0.1857 0.0109 -0.8676 0.055 Uiso calc R 1 1
H H25C 0.3552 0.0143 -0.9615 0.055 Uiso calc R 1 1
H H1O1 0.9937(19) 0.6709(15) 0.5747(15) 0.054(4) Uiso d . 1 1

loop_
_atom_site_aniso_label
_atom_site_aniso_U_11
_atom_site_aniso_U_22
_atom_site_aniso_U_33
_atom_site_aniso_U_12
_atom_site_aniso_U_13
_atom_site_aniso_U_23
O1 0.0556(5) 0.0212(3) 0.0321(4) 0.0096(3) -0.0303(3) -0.0091(3)
O2 0.0347(3) 0.0214(3) 0.0252(3) 0.0039(2) -0.0166(3) -0.0073(2)
O3 0.0373(4) 0.0246(3) 0.0235(3) 0.0037(3) -0.0170(3) -0.0099(2)
C1 0.0322(4) 0.0187(4) 0.0236(4) 0.0014(3) -0.0130(3) -0.0042(3)
C2 0.0410(5) 0.0178(4) 0.0316(5) 0.0032(3) -0.0178(4) -0.0049(3)
C3 0.0368(5) 0.0178(4) 0.0343(5) 0.0028(3) -0.0164(4) -0.0082(3)
C4 0.0310(4) 0.0204(4) 0.0287(4) 0.0026(3) -0.0143(3) -0.0100(3)
C5 0.0247(4) 0.0178(3) 0.0240(4) 0.0031(3) -0.0112(3) -0.0058(3)
C6 0.0220(4) 0.0171(3) 0.0198(3) 0.0004(3) -0.0084(3) -0.0047(3)
C7 0.0249(4) 0.0171(3) 0.0216(4) 0.0016(3) -0.0092(3) -0.0055(3)
C8 0.0273(4) 0.0179(3) 0.0209(4) -0.0003(3) -0.0104(3) -0.0045(3)
C9 0.0203(3) 0.0191(3) 0.0188(3) -0.0006(3) -0.0068(3) -0.0052(3)
C10 0.0205(3) 0.0181(3) 0.0172(3) -0.0011(3) -0.0063(3) -0.0044(3)
C11 0.0247(4) 0.0188(3) 0.0207(4) 0.0014(3) -0.0100(3) -0.0054(3)
C12 0.0291(4) 0.0196(4) 0.0220(4) 0.0021(3) -0.0114(3) -0.0073(3)
C13 0.0240(4) 0.0225(4) 0.0182(3) -0.0006(3) -0.0076(3) -0.0066(3)
C14 0.0259(4) 0.0211(4) 0.0206(4) 0.0019(3) -0.0102(3) -0.0055(3)
C15 0.0252(4) 0.0187(3) 0.0197(3) 0.0007(3) -0.0083(3) -0.0052(3)
C16 0.0285(4) 0.0271(4) 0.0210(4) 0.0023(3) -0.0114(3) -0.0085(3)
C17 0.0295(4) 0.0281(4) 0.0221(4) -0.0002(3) -0.0114(3) -0.0093(3)
C18 0.0263(4) 0.0281(4) 0.0218(4) 0.0012(3) -0.0100(3) -0.0093(3)
C19 0.0302(4) 0.0279(4) 0.0216(4) 0.0011(3) -0.0103(3) -0.0092(3)
C20 0.0246(4) 0.0263(4) 0.0197(4) -0.0002(3) -0.0079(3) -0.0073(3)
C21 0.0289(4) 0.0260(4) 0.0207(4) 0.0016(3) -0.0110(3) -0.0077(3)
C22 0.0264(4) 0.0243(4) 0.0219(4) 0.0015(3) -0.0102(3) -0.0068(3)
C23 0.0316(4) 0.0254(4) 0.0239(4) 0.0023(3) -0.0144(3) -0.0070(3)
C24 0.0330(5) 0.0309(5) 0.0279(4) 0.0006(4) -0.0176(4) -0.0056(4)
C25 0.0427(6) 0.0421(6) 0.0349(5) 0.0011(5) -0.0217(4) -0.0156(5)

loop_
_atom_type_symbol
_atom_type_description
_atom_type_scat_dispersion_real
_atom_type_scat_dispersion_imag
_atom_type_scat_source
C C 0.0033 0.0016 'International Tables Vol C Tables 4.2.6.8 and 6.1.1.4'
H H 0.0000 0.0000 'International Tables Vol C Tables 4.2.6.8 and 6.1.1.4'
O O 0.0106 0.0060 'International Tables Vol C Tables 4.2.6.8 and 6.1.1.4'

loop_
_geom_angle_atom_site_label_1
_geom_angle_atom_site_label_2
_geom_angle_atom_site_label_3
_geom_angle
C5 O1 H1O1 110.9(10)
C13 O3 C16 120.53(7)
C2 C1 C6 121.51(9)
C2 C1 H1A 119.2
C6 C1 H1A 119.2
C1 C2 C3 119.86(9)
C1 C2 H2A 120.1
C3 C2 H2A 120.1
C4 C3 C2 120.20(9)
C4 C3 H3A 119.9
C2 C3 H3A 119.9
C3 C4 C5 119.80(8)
C3 C4 H4A 120.1
C5 C4 H4A 120.1
O1 C5 C4 122.25(8)
O1 C5 C6 116.99(8)
C4 C5 C6 120.76(8)
C1 C6 C5 117.86(8)
C1 C6 C7 122.86(8)
C5 C6 C7 119.27(7)
C8 C7 C6 126.24(8)
C8 C7 H7A 116.9
C6 C7 H7A 116.9
C7 C8 C9 122.90(8)
C7 C8 H8A 118.6
C9 C8 H8A 118.6
O2 C9 C8 122.21(8)
O2 C9 C10 119.06(7)
C8 C9 C10 118.72(7)
C15 C10 C11 117.94(8)
C15 C10 C9 124.00(7)
C11 C10 C9 118.06(7)
C12 C11 C10 121.04(8)
C12 C11 H11A 119.5
C10 C11 H11A 119.5
C11 C12 C13 120.15(8)
C11 C12 H12A 119.9
C13 C12 H12A 119.9
O3 C13 C14 125.19(8)
O3 C13 C12 114.85(8)
C14 C13 C12 119.96(8)
C15 C14 C13 119.15(8)
C15 C14 H14A 120.4
C13 C14 H14A 120.4
C14 C15 C10 121.76(8)
C14 C15 H15A 119.1
C10 C15 H15A 119.1
O3 C16 C17 104.98(7)
O3 C16 H16A 110.8
C17 C16 H16A 110.8
O3 C16 H16B 110.8
C17 C16 H16B 110.8
H16A C16 H16B 108.8
C16 C17 C18 114.77(8)
C16 C17 H17A 108.6
C18 C17 H17A 108.6
C16 C17 H17B 108.6
C18 C17 H17B 108.6
H17A C17 H17B 107.6
C19 C18 C17 110.31(8)
C19 C18 H18A 109.6
C17 C18 H18A 109.6
C19 C18 H18B 109.6
C17 C18 H18B 109.6
H18A C18 H18B 108.1
C18 C19 C20 115.59(8)
C18 C19 H19A 108.4
C20 C19 H19A 108.4
C18 C19 H19B 108.4
C20 C19 H19B 108.4
H19A C19 H19B 107.4
C21 C20 C19 111.70(8)
C21 C20 H20A 109.3
C19 C20 H20A 109.3
C21 C20 H20B 109.3
C19 C20 H20B 109.3
H20A C20 H20B 107.9
C20 C21 C22 114.80(8)
C20 C21 H21A 108.6
C22 C21 H21A 108.6
C20 C21 H21B 108.6
C22 C21 H21B 108.6
H21A C21 H21B 107.5
C21 C22 C23 112.95(7)
C21 C22 H22A 109.0
C23 C22 H22A 109.0
C21 C22 H22B 109.0
C23 C22 H22B 109.0
H22A C22 H22B 107.8
C24 C23 C22 113.85(8)
C24 C23 H23A 108.8
C22 C23 H23A 108.8
C24 C23 H23B 108.8
C22 C23 H23B 108.8
H23A C23 H23B 107.7
C23 C24 C25 113.04(8)
C23 C24 H24A 109.0
C25 C24 H24A 109.0
C23 C24 H24B 109.0
C25 C24 H24B 109.0
H24A C24 H24B 107.8
C24 C25 H25A 109.5
C24 C25 H25B 109.5
H25A C25 H25B 109.5
C24 C25 H25C 109.5
H25A C25 H25C 109.5
H25B C25 H25C 109.5

loop_
_geom_bond_atom_site_label_1
_geom_bond_atom_site_label_2
_geom_bond_distance
O1 C5 1.3523(10)
O1 H1O1 0.943(17)
O2 C9 1.2389(10)
O3 C13 1.3485(10)
O3 C16 1.4363(11)
C1 C2 1.3811(13)
C1 C6 1.4000(12)
C1 H1A 0.9300
C2 C3 1.3938(14)
C2 H2A 0.9300
C3 C4 1.3846(13)
C3 H3A 0.9300
C4 C5 1.3985(12)
C4 H4A 0.9300
C5 C6 1.4080(12)
C6 C7 1.4579(11)
C7 C8 1.3414(12)
C7 H7A 0.9300
C8 C9 1.4706(12)
C8 H8A 0.9300
C9 C10 1.4854(11)
C10 C15 1.3998(11)
C10 C11 1.4072(12)
C11 C12 1.3800(12)
C11 H11A 0.9300
C12 C13 1.3999(12)
C12 H12A 0.9300
C13 C14 1.3988(12)
C14 C15 1.3906(12)
C14 H14A 0.9300
C15 H15A 0.9300
C16 C17 1.5146(12)
C16 H16A 0.9700
C16 H16B 0.9700
C17 C18 1.5260(13)
C17 H17A 0.9700
C17 H17B 0.9700
C18 C19 1.5236(12)
C18 H18A 0.9700
C18 H18B 0.9700
C19 C20 1.5239(13)
C19 H19A 0.9700
C19 H19B 0.9700
C20 C21 1.5228(12)
C20 H20A 0.9700
C20 H20B 0.9700
C21 C22 1.5229(12)
C21 H21A 0.9700
C21 H21B 0.9700
C22 C23 1.5250(13)
C22 H22A 0.9700
C22 H22B 0.9700
C23 C24 1.5201(13)
C23 H23A 0.9700
C23 H23B 0.9700
C24 C25 1.5252(15)
C24 H24A 0.9700
C24 H24B 0.9700
C25 H25A 0.9600
C25 H25B 0.9600
C25 H25C 0.9600

loop_
_geom_hbond_atom_site_label_D
_geom_hbond_atom_site_label_H
_geom_hbond_atom_site_label_A
_geom_hbond_site_symmetry_A
_geom_hbond_distance_DH
_geom_hbond_distance_HA
_geom_hbond_distance_DA
_geom_hbond_angle_DHA
_geom_hbond_publ_flag
O1 H1O1 O2 2_766 0.939(18) 1.789(18) 2.6867(12) 159.0(16) yes
C7 H7A O1 2_766 0.9300 2.3100 3.2169(13) 164.00 yes
C22 H22A Cg1 1_554 0.9700 2.85 3.6887(12) 146 yes

loop_
_geom_torsion_atom_site_label_1
_geom_torsion_atom_site_label_2
_geom_torsion_atom_site_label_3
_geom_torsion_atom_site_label_4
_geom_torsion
C6 C1 C2 C3 0.50(15)
C1 C2 C3 C4 -0.91(16)
C2 C3 C4 C5 0.14(15)
C3 C4 C5 O1 -178.52(9)
C3 C4 C5 C6 1.05(14)
C2 C1 C6 C5 0.65(14)
C2 C1 C6 C7 179.81(9)
O1 C5 C6 C1 178.17(8)
C4 C5 C6 C1 -1.42(13)
O1 C5 C6 C7 -1.02(12)
C4 C5 C6 C7 179.39(8)
C1 C6 C7 C8 4.99(14)
C5 C6 C7 C8 -175.86(9)
C6 C7 C8 C9 179.01(8)
C7 C8 C9 O2 -6.40(14)
C7 C8 C9 C10 173.90(8)
O2 C9 C10 C15 173.99(8)
C8 C9 C10 C15 -6.30(12)
O2 C9 C10 C11 -5.62(12)
C8 C9 C10 C11 174.09(7)
C15 C10 C11 C12 -0.34(13)
C9 C10 C11 C12 179.29(7)
C10 C11 C12 C13 -0.32(13)
C16 O3 C13 C14 4.73(13)
C16 O3 C13 C12 -175.05(8)
C11 C12 C13 O3 -179.37(8)
C11 C12 C13 C14 0.84(13)
O3 C13 C14 C15 179.56(8)
C12 C13 C14 C15 -0.67(13)
C13 C14 C15 C10 -0.01(13)
C11 C10 C15 C14 0.51(13)
C9 C10 C15 C14 -179.10(8)
C13 O3 C16 C17 -179.02(7)
O3 C16 C17 C18 -175.00(7)
C16 C17 C18 C19 174.72(8)
C17 C18 C19 C20 174.57(8)
C18 C19 C20 C21 -176.48(7)
C19 C20 C21 C22 176.53(8)
C20 C21 C22 C23 -172.41(8)
C21 C22 C23 C24 -177.98(8)
C22 C23 C24 C25 -172.02(9)

loop_
_cod_related_entry_id
_cod_related_entry_database
_cod_related_entry_code
1 ChemSpider 30658118
